data_4125602
loop_
_publ_author_name
'Krautwald, Simon'
'Bezdek, M\'at\'e J'
'Chirik, Paul J.'

_publ_section_title
;
 Cobalt-Catalyzed 1,1-Diboration of Terminal Alkynes: Scope, Mechanism,
 and Synthetic Applications.
;
_journal_name_full 'Journal of the American Chemical Society'
_journal_paper_doi 10.1021/jacs.7b00445
_journal_year 2017
_chemical_formula_sum 'C18 H31 B2 N O4'
_chemical_formula_weight 347.06
_space_group_crystal_system monoclinic
_space_group_IT_number 14
_space_group_name_Hall '-P 2ybc'
_space_group_name_H-M_alt 'P 1 21/c 1'
_symmetry_space_group_name_Hall '-P 2ybc'
_symmetry_space_group_name_H-M 'P 1 21/c 1'
_atom_sites_solution_hydrogens mixed
_audit_creation_method SHELXL-2014
_audit_update_record
;
2016-05-13 # Formatted by publCIF
;
_cell_angle_alpha 90
_cell_angle_beta 99.7840(10)
_cell_angle_gamma 90
_cell_formula_units_Z 4
_cell_length_a 7.1989(4)
_cell_length_b 13.6873(7)
_cell_length_c 20.8737(11)
_cell_measurement_reflns_used 9994
_cell_measurement_temperature 100(2)
_cell_measurement_theta_max 66.63
_cell_measurement_theta_min 3.88
_cell_volume 2026.84(19)
_computing_cell_refinement 'Bruker SAINT'
_computing_data_collection 'Bruker APEX2'
_computing_data_reduction 'Bruker SAINT'
_computing_molecular_graphics 'Bruker SHELXTL'
_computing_publication_material 'Bruker SHELXTL'
_computing_structure_refinement 'SHELXL-2014 (Sheldrick 2014)'
_computing_structure_solution 'SHELXS-97 (Sheldrick 2008)'
_diffrn_ambient_temperature 100(2)
_diffrn_measured_fraction_theta_full 'ACTA 50'
_diffrn_measured_fraction_theta_max 0.999
_diffrn_measurement_device_type 'Bruker APEX-II CCD'
_diffrn_measurement_method '\f and \w scans'
_diffrn_radiation_type CuK\a
_diffrn_radiation_wavelength 1.54178
_diffrn_reflns_av_R_equivalents 0.0471
_diffrn_reflns_av_unetI/netI 0.0392
_diffrn_reflns_Laue_measured_fraction_full 0.980
_diffrn_reflns_Laue_measured_fraction_max 0.999
_diffrn_reflns_limit_h_max 8
_diffrn_reflns_limit_h_min -8
_diffrn_reflns_limit_k_max 16
_diffrn_reflns_limit_k_min -16
_diffrn_reflns_limit_l_max 24
_diffrn_reflns_limit_l_min -24
_diffrn_reflns_number 22779
_diffrn_reflns_point_group_measured_fraction_full 0.980
_diffrn_reflns_point_group_measured_fraction_max 0.999
_diffrn_reflns_theta_full 'ACTA 50'
_diffrn_reflns_theta_max 66.742
_diffrn_reflns_theta_min 3.879
_exptl_absorpt_coefficient_mu 0.614
_exptl_absorpt_correction_T_max 0.7528
_exptl_absorpt_correction_T_min 0.5140
_exptl_absorpt_correction_type multi-scan
_exptl_absorpt_process_details 'TWINABS BRUKER AXS'
_exptl_crystal_colour Colorless
_exptl_crystal_density_diffrn 1.137
_exptl_crystal_description Rectangular
_exptl_crystal_F_000 752
_exptl_crystal_size_max 0.255
_exptl_crystal_size_mid 0.143
_exptl_crystal_size_min 0.080
_refine_diff_density_max 0.363
_refine_diff_density_min -0.243
_refine_diff_density_rms 0.056
_refine_ls_extinction_method none
_refine_ls_goodness_of_fit_ref 1.054
_refine_ls_hydrogen_treatment mixed
_refine_ls_matrix_type full
_refine_ls_number_parameters 229
_refine_ls_number_reflns 3596
_refine_ls_number_restraints 0
_refine_ls_restrained_S_all 1.054
_refine_ls_R_factor_all 0.0487
_refine_ls_R_factor_gt 0.0468
_refine_ls_shift/su_max 0.000
_refine_ls_shift/su_mean 0.000
_refine_ls_structure_factor_coef Fsqd
_refine_ls_weighting_details 'w=1/[\s^2^(Fo^2^)+(0.0663P)^2^+0.9056P] where P=(Fo^2^+2Fc^2^)/3'
_refine_ls_weighting_scheme calc
_refine_ls_wR_factor_gt 0.1221
_refine_ls_wR_factor_ref 0.1239
_reflns_Friedel_coverage 0.000
_reflns_number_gt 3400
_reflns_number_total 3596
_reflns_threshold_expression 'I > 2\s(I)'
_cod_data_source_file ja7b00445_si_001.cif
_cod_data_source_block sk1
_cod_database_code 4125602
_shelx_space_group_comment
;
The symmetry employed for this shelxl refinement is uniquely defined
by the following loop, which should always be used as a source of
symmetry information in preference to the above space-group names.
They are only intended as comments.
;
_shelxl_version_number 2014-3

loop_
_space_group_symop_operation_xyz
'x, y, z'
'-x, y+1/2, -z+1/2'
'-x, -y, -z'
'x, -y-1/2, z-1/2'

loop_
_atom_site_label
_atom_site_type_symbol
_atom_site_fract_x
_atom_site_fract_y
_atom_site_fract_z
_atom_site_U_iso_or_equiv
_atom_site_adp_type
_atom_site_occupancy
_atom_site_site_symmetry_order
_atom_site_calc_flag
_atom_site_refinement_flags_posn
_atom_site_refinement_flags_adp
C1 C 0.68308(18) 0.47065(10) 0.70805(7) 0.0191(3) Uani 1 1 d . .
C2 C 0.78307(19) 0.54828(10) 0.69401(7) 0.0212(3) Uani 1 1 d . .
C3 C 0.9169(2) 0.60651(10) 0.74236(7) 0.0228(3) Uani 1 1 d . .
H3A H 0.8796 0.6003 0.7857 0.027 Uiso 1 1 calc R U
H3B H 0.9071 0.6763 0.7298 0.027 Uiso 1 1 calc R U
C4 C 1.1216(2) 0.57360(10) 0.74694(7) 0.0234(3) Uani 1 1 d . .
H4A H 1.1550 0.5732 0.7028 0.028 Uiso 1 1 calc R U
H4B H 1.1344 0.5060 0.7640 0.028 Uiso 1 1 calc R U
C5 C 1.2592(2) 0.64003(11) 0.79103(8) 0.0254(3) Uani 1 1 d . .
H5A H 1.3895 0.6163 0.7918 0.030 Uiso 1 1 calc R U
H5B H 1.2506 0.7071 0.7730 0.030 Uiso 1 1 calc R U
C6 C 1.21897(19) 0.64230(10) 0.85755(8) 0.0245(3) Uani 1 1 d . .
C7 C 0.30885(18) 0.31531(10) 0.60893(7) 0.0206(3) Uani 1 1 d . .
C8 C 0.36655(19) 0.38285(10) 0.55542(7) 0.0203(3) Uani 1 1 d . .
C9 C 0.1305(2) 0.34882(12) 0.63307(9) 0.0309(4) Uani 1 1 d . .
H9A H 0.0215 0.3405 0.5984 0.046 Uiso 1 1 calc R U
H9B H 0.1127 0.3096 0.6708 0.046 Uiso 1 1 calc R U
H9C H 0.1428 0.4179 0.6455 0.046 Uiso 1 1 calc R U
C10 C 0.2951(2) 0.20753(10) 0.59174(7) 0.0245(3) Uani 1 1 d . .
H10A H 0.1912 0.1972 0.5555 0.037 Uiso 1 1 calc R U
H10B H 0.4135 0.1858 0.5791 0.037 Uiso 1 1 calc R U
H10C H 0.2718 0.1699 0.6295 0.037 Uiso 1 1 calc R U
C11 C 0.2029(2) 0.43249(12) 0.51235(8) 0.0325(4) Uani 1 1 d . .
H11A H 0.1252 0.3832 0.4863 0.049 Uiso 1 1 calc R U
H11B H 0.1262 0.4675 0.5395 0.049 Uiso 1 1 calc R U
H11C H 0.2513 0.4789 0.4835 0.049 Uiso 1 1 calc R U
C12 C 0.4938(2) 0.33312(11) 0.51421(7) 0.0274(3) Uani 1 1 d . .
H12A H 0.4230 0.2818 0.4878 0.041 Uiso 1 1 calc R U
H12B H 0.5383 0.3814 0.4856 0.041 Uiso 1 1 calc R U
H12C H 0.6020 0.3040 0.5426 0.041 Uiso 1 1 calc R U
C13 C 0.57827(19) 0.38496(10) 0.86940(7) 0.0212(3) Uani 1 1 d . .
C14 C 0.7856(2) 0.34945(11) 0.87410(7) 0.0245(3) Uani 1 1 d . .
C15 C 0.4324(2) 0.30713(13) 0.84499(8) 0.0337(4) Uani 1 1 d . .
H15A H 0.4350 0.2561 0.8781 0.051 Uiso 1 1 calc R U
H15B H 0.3068 0.3369 0.8363 0.051 Uiso 1 1 calc R U
H15C H 0.4614 0.2783 0.8049 0.051 Uiso 1 1 calc R U
C16 C 0.5351(2) 0.43326(11) 0.93023(7) 0.0264(3) Uani 1 1 d . .
H16A H 0.5447 0.3849 0.9653 0.040 Uiso 1 1 calc R U
H16B H 0.6255 0.4861 0.9432 0.040 Uiso 1 1 calc R U
H16C H 0.4070 0.4601 0.9217 0.040 Uiso 1 1 calc R U
C17 C 0.8176(3) 0.24319(13) 0.89327(9) 0.0412(4) Uani 1 1 d . .
H17A H 0.7976 0.2341 0.9382 0.062 Uiso 1 1 calc R U
H17B H 0.7290 0.2021 0.8642 0.062 Uiso 1 1 calc R U
H17C H 0.9471 0.2246 0.8898 0.062 Uiso 1 1 calc R U
C18 C 0.9264(2) 0.41533(15) 0.91628(8) 0.0372(4) Uani 1 1 d . .
H18A H 0.9102 0.4093 0.9618 0.056 Uiso 1 1 calc R U
H18B H 1.0548 0.3959 0.9121 0.056 Uiso 1 1 calc R U
H18C H 0.9050 0.4833 0.9022 0.056 Uiso 1 1 calc R U
B1 B 0.5427(2) 0.41929(11) 0.65365(7) 0.0185(3) Uani 1 1 d . .
B2 B 0.6921(2) 0.43046(11) 0.77872(7) 0.0183(3) Uani 1 1 d . .
N1 N 1.18602(18) 0.64345(10) 0.90938(7) 0.0318(3) Uani 1 1 d . .
O1 O 0.47921(13) 0.45830(7) 0.59357(4) 0.0203(2) Uani 1 1 d . .
O2 O 0.46429(13) 0.32992(7) 0.66307(5) 0.0210(2) Uani 1 1 d . .
O3 O 0.56384(14) 0.45738(7) 0.81710(5) 0.0229(2) Uani 1 1 d . .
O4 O 0.81634(14) 0.36152(8) 0.80664(5) 0.0259(3) Uani 1 1 d . .
H2 H 0.775(3) 0.5713(14) 0.6487(9) 0.031 Uiso 1 1 d . U

loop_
_atom_site_aniso_label
_atom_site_aniso_U_11
_atom_site_aniso_U_22
_atom_site_aniso_U_33
_atom_site_aniso_U_23
_atom_site_aniso_U_13
_atom_site_aniso_U_12
C1 0.0177(6) 0.0187(7) 0.0207(7) 0.0000(5) 0.0030(5) 0.0012(5)
C2 0.0218(7) 0.0212(7) 0.0207(7) -0.0007(5) 0.0036(5) -0.0022(5)
C3 0.0231(7) 0.0210(7) 0.0241(7) -0.0027(6) 0.0036(6) -0.0041(5)
C4 0.0253(7) 0.0174(7) 0.0277(7) -0.0025(6) 0.0047(6) -0.0026(5)
C5 0.0194(7) 0.0227(7) 0.0338(8) -0.0031(6) 0.0040(6) -0.0025(5)
C6 0.0166(7) 0.0197(7) 0.0349(9) -0.0025(6) -0.0026(6) -0.0012(5)
C7 0.0165(6) 0.0195(7) 0.0252(7) -0.0045(5) 0.0015(5) -0.0008(5)
C8 0.0207(6) 0.0159(6) 0.0226(7) -0.0039(5) -0.0017(5) 0.0001(5)
C9 0.0217(7) 0.0297(8) 0.0431(9) -0.0110(7) 0.0105(7) -0.0024(6)
C10 0.0217(7) 0.0185(7) 0.0334(8) -0.0032(6) 0.0043(6) -0.0029(5)
C11 0.0316(8) 0.0259(8) 0.0345(9) -0.0019(7) -0.0098(7) 0.0035(6)
C12 0.0356(8) 0.0232(7) 0.0249(7) -0.0015(6) 0.0096(6) 0.0012(6)
C13 0.0222(7) 0.0213(7) 0.0208(7) 0.0036(5) 0.0054(5) 0.0011(5)
C14 0.0259(7) 0.0296(8) 0.0197(7) 0.0064(6) 0.0086(6) 0.0076(6)
C15 0.0353(9) 0.0385(9) 0.0279(8) 0.0000(7) 0.0073(7) -0.0136(7)
C16 0.0294(8) 0.0262(7) 0.0256(8) 0.0008(6) 0.0105(6) 0.0038(6)
C17 0.0566(11) 0.0359(9) 0.0359(9) 0.0149(8) 0.0216(8) 0.0247(8)
C18 0.0229(8) 0.0625(12) 0.0251(8) 0.0068(8) 0.0005(6) -0.0057(7)
B1 0.0171(7) 0.0179(7) 0.0211(8) 0.0005(6) 0.0048(6) 0.0017(6)
B2 0.0156(7) 0.0176(7) 0.0211(8) -0.0027(6) 0.0016(6) -0.0034(5)
N1 0.0246(7) 0.0360(8) 0.0331(8) -0.0016(6) 0.0000(6) -0.0025(5)
O1 0.0223(5) 0.0166(5) 0.0204(5) -0.0005(4) -0.0011(4) -0.0018(4)
O2 0.0219(5) 0.0193(5) 0.0212(5) 0.0014(4) 0.0015(4) -0.0044(4)
O3 0.0249(5) 0.0232(5) 0.0218(5) 0.0047(4) 0.0070(4) 0.0056(4)
O4 0.0267(5) 0.0325(6) 0.0206(5) 0.0054(4) 0.0102(4) 0.0096(4)

loop_
_atom_type_symbol
_atom_type_description
_atom_type_scat_dispersion_real
_atom_type_scat_dispersion_imag
_atom_type_scat_source
C C 0.0181 0.0091 'International Tables Vol C Tables 4.2.6.8 and 6.1.1.4'
H H 0.0000 0.0000 'International Tables Vol C Tables 4.2.6.8 and 6.1.1.4'
B B 0.0090 0.0039 'International Tables Vol C Tables 4.2.6.8 and 6.1.1.4'
N N 0.0311 0.0180 'International Tables Vol C Tables 4.2.6.8 and 6.1.1.4'
O O 0.0492 0.0322 'International Tables Vol C Tables 4.2.6.8 and 6.1.1.4'

loop_
_geom_angle_atom_site_label_1
_geom_angle_atom_site_label_2
_geom_angle_atom_site_label_3
_geom_angle
C2 C1 B1 120.30(12)
C2 C1 B2 123.06(12)
B1 C1 B2 116.56(11)
C1 C2 C3 125.45(13)
C2 C3 C4 112.81(11)
C3 C4 C5 112.39(11)
C6 C5 C4 111.72(12)
N1 C6 C5 179.31(16)
O2 C7 C10 109.04(11)
O2 C7 C9 106.25(11)
C10 C7 C9 110.19(12)
O2 C7 C8 102.14(10)
C10 C7 C8 114.93(11)
C9 C7 C8 113.55(12)
O1 C8 C11 108.03(11)
O1 C8 C12 107.02(11)
C11 C8 C12 110.34(12)
O1 C8 C7 102.66(10)
C11 C8 C7 114.55(12)
C12 C8 C7 113.54(11)
O3 C13 C16 109.37(11)
O3 C13 C15 105.46(11)
C16 C13 C15 111.05(12)
O3 C13 C14 101.77(10)
C16 C13 C14 114.58(12)
C15 C13 C14 113.71(13)
O4 C14 C17 108.63(12)
O4 C14 C18 107.08(12)
C17 C14 C18 111.08(14)
O4 C14 C13 101.72(10)
C17 C14 C13 114.68(13)
C18 C14 C13 112.89(12)
O1 B1 O2 113.40(12)
O1 B1 C1 124.58(12)
O2 B1 C1 121.98(12)
O4 B2 O3 113.25(12)
O4 B2 C1 124.47(12)
O3 B2 C1 122.13(12)
B1 O1 C8 106.94(10)
B1 O2 C7 106.84(11)
B2 O3 C13 106.50(11)
B2 O4 C14 107.02(10)

loop_
_geom_bond_atom_site_label_1
_geom_bond_atom_site_label_2
_geom_bond_distance
C1 C2 1.343(2)
C1 B1 1.554(2)
C1 B2 1.566(2)
C2 C3 1.5005(19)
C3 C4 1.528(2)
C4 C5 1.531(2)
C5 C6 1.466(2)
C6 N1 1.146(2)
C7 O2 1.4627(16)
C7 C10 1.5175(19)
C7 C9 1.5273(19)
C7 C8 1.560(2)
C8 O1 1.4625(16)
C8 C11 1.516(2)
C8 C12 1.5196(19)
C13 O3 1.4651(16)
C13 C16 1.510(2)
C13 C15 1.522(2)
C13 C14 1.5568(19)
C14 O4 1.4715(16)
C14 C17 1.516(2)
C14 C18 1.521(2)
B1 O1 1.3682(18)
B1 O2 1.3750(18)
B2 O4 1.3612(19)
B2 O3 1.3716(18)

loop_
_geom_torsion_atom_site_label_1
_geom_torsion_atom_site_label_2
_geom_torsion_atom_site_label_3
_geom_torsion_atom_site_label_4
_geom_torsion
B1 C1 C2 C3 177.44(12)
B2 C1 C2 C3 0.6(2)
C1 C2 C3 C4 95.74(17)
C2 C3 C4 C5 174.07(12)
C3 C4 C5 C6 59.83(16)
O2 C7 C8 O1 -27.78(12)
C10 C7 C8 O1 -145.68(11)
C9 C7 C8 O1 86.17(13)
O2 C7 C8 C11 -144.61(11)
C10 C7 C8 C11 97.49(14)
C9 C7 C8 C11 -30.66(17)
O2 C7 C8 C12 87.38(13)
C10 C7 C8 C12 -30.52(16)
C9 C7 C8 C12 -158.67(13)
O3 C13 C14 O4 -30.33(13)
C16 C13 C14 O4 -148.22(12)
C15 C13 C14 O4 82.56(14)
O3 C13 C14 C17 -147.35(13)
C16 C13 C14 C17 94.75(16)
C15 C13 C14 C17 -34.46(18)
O3 C13 C14 C18 84.07(14)
C16 C13 C14 C18 -33.82(17)
C15 C13 C14 C18 -163.04(12)
C2 C1 B1 O1 -14.8(2)
B2 C1 B1 O1 162.17(13)
C2 C1 B1 O2 167.73(13)
B2 C1 B1 O2 -15.27(18)
C2 C1 B2 O4 -89.62(18)
B1 C1 B2 O4 93.47(16)
C2 C1 B2 O3 95.14(17)
B1 C1 B2 O3 -81.77(17)
O2 B1 O1 C8 -8.19(15)
C1 B1 O1 C8 174.17(12)
C11 C8 O1 B1 143.69(12)
C12 C8 O1 B1 -97.49(13)
C7 C8 O1 B1 22.30(13)
O1 B1 O2 C7 -11.00(15)
C1 B1 O2 C7 166.71(12)
C10 C7 O2 B1 145.80(12)
C9 C7 O2 B1 -95.45(13)
C8 C7 O2 B1 23.78(13)
O4 B2 O3 C13 -13.03(15)
C1 B2 O3 C13 162.70(12)
C16 C13 O3 B2 148.32(12)
C15 C13 O3 B2 -92.19(13)
C14 C13 O3 B2 26.75(13)
O3 B2 O4 C14 -7.99(16)
C1 B2 O4 C14 176.39(13)
C17 C14 O4 B2 145.21(14)
C18 C14 O4 B2 -94.75(14)
C13 C14 O4 B2 23.88(14)
